data_2008057
loop_
_publ_author_name
'Carter, Robert L.'
'Zompa, Leverett J.'

_publ_section_title
;
The Double-Anion Salts M~3~[ZnCl~4~]NO~3~ (M = K^+^ and NH~4~^+^)
;
_journal_name_full 'Acta Crystallographica Section C'
_journal_page_first 06
_journal_page_last 08
_journal_volume 55
_journal_year 1999
_chemical_formula_iupac '(N H4)3 [Zn Cl4] N O3'
_chemical_formula_moiety '(NH4)3 ZnCl4 NO3'
_chemical_formula_sum 'Cl4 H12 N4 O3 Zn'
_chemical_formula_weight 323.31
_space_group_IT_number 62
_symmetry_cell_setting orthorhombic
_symmetry_space_group_name_Hall '-P 2ac 2n'
_symmetry_space_group_name_H-M 'P n m a'
_cell_angle_alpha 90.00
_cell_angle_beta 90.00
_cell_angle_gamma 90.00
_cell_formula_units_Z 4
_cell_length_a 9.268(3)
_cell_length_b 10.042(3)
_cell_length_c 12.482(3)
_cell_measurement_temperature 293(2)
_cell_volume 1161.7(6)
_diffrn_ambient_temperature 293(2)
_exptl_crystal_density_diffrn 1.849
_exptl_crystal_density_meas 1.80(10)
_cod_original_formula_sum 'H12 Cl4 N4 O3 Zn'
_cod_database_code 2008057

loop_
_symmetry_equiv_pos_as_xyz
'x, y, z'
'-x+1/2, -y, z+1/2'
'-x, y+1/2, -z'
'x+1/2, -y+1/2, -z+1/2'
'-x, -y, -z'
'x-1/2, y, -z-1/2'
'x, -y-1/2, z'
'-x-1/2, y-1/2, z-1/2'

loop_
_atom_site_label
_atom_site_fract_x
_atom_site_fract_y
_atom_site_fract_z
_atom_site_U_iso_or_equiv
_atom_site_adp_type
_atom_site_calc_flag
_atom_site_refinement_flags
_atom_site_occupancy
_atom_site_disorder_assembly
_atom_site_disorder_group
_atom_site_type_symbol
Zn 0.82143(5) 0.25 0.40896(3) 0.02825(13) Uani d S 1 . . Zn
Cl1 1.03141(11) 0.25 0.50387(9) 0.0444(3) Uani d S 1 . . Cl
Cl2 0.88055(13) 0.25 0.23134(7) 0.0426(2) Uani d S 1 . . Cl
Cl3 0.69644(9) 0.06329(7) 0.44482(6) 0.04310(19) Uani d . 1 . . Cl
N 0.6591(3) 0.25 0.7273(2) 0.0265(6) Uani d S 1 . . N
O1 0.7858(3) 0.25 0.7601(3) 0.0521(8) Uani d S 1 . . O
O2 0.5980(2) 0.3574(2) 0.7072(2) 0.0502(6) Uani d . 1 . . O
N1 0.0879(4) 0.75 0.0313(3) 0.0357(7) Uani d S 1 . . N
N2 0.1194(4) 0.4942(3) 0.3220(2) 0.0441(6) Uani d . 1 . . N
H1 0.110(5) 0.822(4) -0.005(4) 0.080 Uiso d . 1 . . H
H2 0.139(9) 0.75 0.086(6) 0.080 Uiso d S 1 . . H
H3 0.017(9) 0.75 0.067(6) 0.080 Uiso d S 1 . . H
H4 0.066(5) 0.554(5) 0.320(4) 0.080 Uiso d . 1 . . H
H5 0.129(5) 0.471(5) 0.410(3) 0.080 Uiso d . 1 . . H
H6 0.205(5) 0.522(5) 0.328(4) 0.080 Uiso d . 1 . . H
H7 0.094(6) 0.446(5) 0.285(4) 0.080 Uiso d . 1 . . H

loop_
_atom_site_aniso_label
_atom_site_aniso_U_11
_atom_site_aniso_U_22
_atom_site_aniso_U_33
_atom_site_aniso_U_12
_atom_site_aniso_U_13
_atom_site_aniso_U_23
Zn 0.0298(2) 0.0277(2) 0.0273(2) 0.000 0.00196(16) 0.000
Cl1 0.0337(5) 0.0577(6) 0.0418(5) 0.000 -0.0080(4) 0.000
Cl2 0.0518(6) 0.0499(6) 0.0262(4) 0.000 0.0080(4) 0.000
Cl3 0.0539(4) 0.0299(3) 0.0454(4) -0.0104(3) 0.0003(3) 0.0040(3)
N 0.0239(13) 0.0335(14) 0.0221(13) 0.000 -0.0004(10) 0.000
O1 0.0325(15) 0.0548(19) 0.069(2) 0.000 -0.0163(15) 0.000
O2 0.0436(12) 0.0482(13) 0.0588(13) 0.0100(10) -0.0024(10) 0.0021(11)
N1 0.0370(18) 0.0414(18) 0.0285(15) 0.000 0.0031(14) 0.000
N2 0.0489(15) 0.0385(14) 0.0450(15) -0.0050(12) -0.0039(12) 0.0020(12)

loop_
_geom_bond_atom_site_label_1
_geom_bond_atom_site_label_2
_geom_bond_site_symmetry_2
_geom_bond_distance
_geom_bond_publ_flag
Zn Cl3 . 2.2489(9) y
Zn Cl3 7_565 2.2489(9) ?
Zn Cl1 . 2.2783(12) y
Zn Cl2 . 2.2837(11) y
N O2 7_565 1.243(3) ?
N O2 . 1.243(3) y
N O1 . 1.243(4) y
N1 H1 . 0.88(5) ?
N1 H2 . 0.83(8) ?
N1 H3 . 0.79(8) ?
N2 H4 . 0.78(5) ?
N2 H5 . 1.12(4) ?
N2 H6 . 0.84(5) ?
N2 H7 . 0.71(5) ?
